data_4316668
loop_
_publ_author_name
'Arpita Jana'
'Samit Majumder'
'Luca Carrella'
'Malabika Nayak'
'Thomas Weyhermueller'
'Supriya Dutta'
'Dieter Schollmeyer'
'Eva Rentschler'
'Rajesh Koner'
'Sasankasekhar Mohanta'

_publ_section_title
;
 Syntheses, Structures, and Magnetic Properties of Diphenoxo-Bridged
 CuIILnIII and NiII(Low-Spin)LnIII Compounds Derived from a Compartmental
 Ligand (Ln = Ce-Yb)
;
_journal_name_full 'Inorganic Chemistry'
_journal_page_first 9012
_journal_page_last 9025
_journal_paper_doi 10.1021/ic101445n
_journal_volume 49
_journal_year 2010
_chemical_formula_sum 'C24 H28 Cu N5 O13 Yb'
_chemical_formula_weight 831.1
_chemical_name_systematic
; 
 ? 
;
_space_group_IT_number 14
_symmetry_cell_setting monoclinic
_symmetry_space_group_name_Hall '-P 2yn'
_symmetry_space_group_name_H-M 'P 1 21/n 1'
_atom_sites_solution_hydrogens geom
_atom_sites_solution_primary direct
_atom_sites_solution_secondary difmap
_audit_creation_method SHELXL-97
_cell_angle_alpha 90.00
_cell_angle_beta 100.290(2)
_cell_angle_gamma 90.00
_cell_formula_units_Z 4
_cell_length_a 8.5876(3)
_cell_length_b 25.2526(9)
_cell_length_c 13.2704(5)
_cell_measurement_reflns_used 5218
_cell_measurement_temperature 193(2)
_cell_measurement_theta_max 25
_cell_measurement_theta_min 2.2
_cell_volume 2831.52(18)
_computing_cell_refinement 'Enraf Nonius Software V5'
_computing_data_collection 'Enraf Nonius Software V5'
_computing_data_reduction 'Corinc (Dr\"ager, 1971)'
_computing_structure_refinement 'SHELXL-97 (Sheldrick, 1997)'
_computing_structure_solution 'SIR-92 (Altomare, 1994)'
_diffrn_ambient_temperature 193(2)
_diffrn_measured_fraction_theta_full 0.997
_diffrn_measured_fraction_theta_max 0.997
_diffrn_measurement_device '\k-geometry diffractometer'
_diffrn_measurement_device_type 'Smart CCD'
_diffrn_measurement_method 'CCD scan'
_diffrn_radiation_monochromator graphite
_diffrn_radiation_type MoK\a
_diffrn_radiation_wavelength 0.71069
_diffrn_reflns_av_R_equivalents 0.1030
_diffrn_reflns_av_sigmaI/netI 0.0928
_diffrn_reflns_limit_h_max 10
_diffrn_reflns_limit_h_min -11
_diffrn_reflns_limit_k_max 33
_diffrn_reflns_limit_k_min -31
_diffrn_reflns_limit_l_max 17
_diffrn_reflns_limit_l_min -17
_diffrn_reflns_number 28494
_diffrn_reflns_theta_full 28.27
_diffrn_reflns_theta_max 28.27
_diffrn_reflns_theta_min 2.54
_diffrn_source 'sealed tube'
_exptl_absorpt_coefficient_mu 4.110
_exptl_absorpt_correction_T_max 0.525
_exptl_absorpt_correction_T_min 0.331
_exptl_absorpt_correction_type empirical
_exptl_absorpt_process_details 'Mulabs (Blessing)'
_exptl_crystal_colour red
_exptl_crystal_density_diffrn 1.950
_exptl_crystal_density_method 'not measured'
_exptl_crystal_description plate
_exptl_crystal_F_000 1640
_exptl_crystal_size_max 0.35
_exptl_crystal_size_mid 0.19
_exptl_crystal_size_min 0.02
_refine_diff_density_max 1.269
_refine_diff_density_min -1.066
_refine_diff_density_rms 0.139
_refine_ls_extinction_method none
_refine_ls_goodness_of_fit_ref 0.864
_refine_ls_hydrogen_treatment constr
_refine_ls_matrix_type full
_refine_ls_number_parameters 397
_refine_ls_number_reflns 7009
_refine_ls_number_restraints 0
_refine_ls_restrained_S_all 0.864
_refine_ls_R_factor_all 0.0776
_refine_ls_R_factor_gt 0.0399
_refine_ls_shift/su_max 0.001
_refine_ls_shift/su_mean 0.000
_refine_ls_structure_factor_coef Fsqd
_refine_ls_weighting_details 'calc w=1/[\s^2^(Fo^2^)+(0.0370P)^2^+0.0000P] where P=(Fo^2^+2Fc^2^)/3'
_refine_ls_weighting_scheme calc
_refine_ls_wR_factor_obs 0.0800
_refine_ls_wR_factor_ref 0.0885
_reflns_number_gt 4351
_reflns_number_total 7009
_reflns_threshold_expression >2sigma(I)
_cod_data_source_file ic101445n_si_001_08.cif
_cod_data_source_block 12
_cod_original_sg_symbol_H-M 'P 21/n'
_cod_original_formula_sum 'C24 H28 Cu1 N5 O13 Yb1'
_cod_database_code 4316668

loop_
_symmetry_equiv_pos_as_xyz
'x, y, z'
'-x+1/2, y+1/2, -z+1/2'
'-x, -y, -z'
'x-1/2, -y-1/2, z-1/2'

loop_
_atom_site_label
_atom_site_type_symbol
_atom_site_fract_x
_atom_site_fract_y
_atom_site_fract_z
_atom_site_U_iso_or_equiv
_atom_site_adp_type
_atom_site_occupancy
_atom_site_symmetry_multiplicity
_atom_site_calc_flag
_atom_site_refinement_flags
_atom_site_disorder_assembly
_atom_site_disorder_group
Yb1 Yb 0.26484(3) 0.359895(9) 0.186906(19) 0.03270(8) Uani 1 1 d . . .
CU1 Cu 0.19527(7) 0.48438(2) 0.22661(5) 0.03445(16) Uani 1 1 d . . .
C10 C 0.0550(8) 0.5818(3) 0.2571(7) 0.084(3) Uani 1 1 d . . .
H10 H 0.0972 0.6033 0.2047 0.101 Uiso 1 1 calc R . .
C11 C -0.0772(7) 0.6157(2) 0.2785(5) 0.0512(16) Uani 1 1 d . . .
H11A H -0.1466 0.6246 0.2128 0.061 Uiso 1 1 calc R . .
H11B H -0.1411 0.5952 0.3200 0.061 Uiso 1 1 calc R . .
C12 C -0.0236(9) 0.6654(3) 0.3334(7) 0.091(3) Uani 1 1 d . . .
H12A H 0.0003 0.6915 0.2827 0.110 Uiso 1 1 calc R . .
H12B H -0.1122 0.6797 0.3636 0.110 Uiso 1 1 calc R . .
C13 C 0.1118(11) 0.6608(3) 0.4127(6) 0.097(3) Uani 1 1 d . . .
H13A H 0.0753 0.6475 0.4747 0.116 Uiso 1 1 calc R . .
H13B H 0.1540 0.6969 0.4288 0.116 Uiso 1 1 calc R . .
C14 C 0.2488(7) 0.6260(2) 0.3944(5) 0.0479(15) Uani 1 1 d . . .
H14A H 0.3171 0.6461 0.3554 0.057 Uiso 1 1 calc R . .
H14B H 0.3135 0.6158 0.4610 0.057 Uiso 1 1 calc R . .
C15 C 0.1907(9) 0.5779(3) 0.3371(7) 0.093(3) Uani 1 1 d . . .
H15 H 0.1437 0.5587 0.3903 0.112 Uiso 1 1 calc R . .
N16 N 0.3034(5) 0.53794(17) 0.3139(4) 0.0405(12) Uani 1 1 d . . .
C17 C 0.4529(7) 0.5369(2) 0.3531(4) 0.0453(15) Uani 1 1 d . . .
H17 H 0.4941 0.5661 0.3945 0.054 Uiso 1 1 calc R . .
C18 C 0.5630(6) 0.4949(2) 0.3392(4) 0.0350(12) Uani 1 1 d . . .
C19 C 0.7212(6) 0.4993(2) 0.3903(4) 0.0379(13) Uani 1 1 d . . .
H19 H 0.7535 0.5296 0.4312 0.045 Uiso 1 1 calc R . .
C20 C 0.8285(6) 0.4603(2) 0.3814(4) 0.0390(13) Uani 1 1 d . . .
H20 H 0.9356 0.4648 0.4137 0.047 Uiso 1 1 calc R . .
C21 C 0.7849(6) 0.4142(2) 0.3264(4) 0.0351(13) Uani 1 1 d . . .
H21 H 0.8607 0.3873 0.3222 0.042 Uiso 1 1 calc R . .
C22 C 0.6299(6) 0.40814(19) 0.2779(4) 0.0287(11) Uani 1 1 d . . .
C23 C 0.5194(6) 0.4489(2) 0.2811(4) 0.0315(12) Uani 1 1 d . . .
O24 O 0.3735(4) 0.44006(13) 0.2273(3) 0.0347(9) Uani 1 1 d . . .
O28 O 0.5645(4) 0.36432(13) 0.2219(3) 0.0329(8) Uani 1 1 d . . .
C29 C 0.6673(6) 0.3184(2) 0.2201(4) 0.0374(13) Uani 1 1 d . . .
H29A H 0.7716 0.3305 0.2071 0.045 Uiso 1 1 calc R . .
H29B H 0.6207 0.2948 0.1630 0.045 Uiso 1 1 calc R . .
C30 C 0.6902(7) 0.2877(2) 0.3188(4) 0.0474(15) Uani 1 1 d . . .
H30A H 0.7606 0.2576 0.3143 0.071 Uiso 1 1 calc R . .
H30B H 0.5876 0.2747 0.3309 0.071 Uiso 1 1 calc R . .
H30C H 0.7374 0.3108 0.3754 0.071 Uiso 1 1 calc R . .
N9 N 0.0183(5) 0.53125(17) 0.2032(4) 0.0402(11) Uani 1 1 d . . .
C8 C -0.1077(6) 0.5235(2) 0.1381(4) 0.0386(13) Uani 1 1 d . . .
H8 H -0.1822 0.5516 0.1270 0.046 Uiso 1 1 calc R . .
C7 C -0.1473(6) 0.4752(2) 0.0793(4) 0.0303(11) Uani 1 1 d . . .
C6 C -0.2893(6) 0.4745(2) 0.0085(4) 0.0400(14) Uani 1 1 d . . .
H6 H -0.3528 0.5055 -0.0012 0.048 Uiso 1 1 calc R . .
C5 C -0.3382(6) 0.4301(2) -0.0469(4) 0.0422(14) Uani 1 1 d . . .
H5 H -0.4365 0.4303 -0.0931 0.051 Uiso 1 1 calc R . .
C4 C -0.2447(6) 0.3842(2) -0.0362(4) 0.0351(12) Uani 1 1 d . . .
H4 H -0.2790 0.3533 -0.0748 0.042 Uiso 1 1 calc R . .
C2 C -0.0508(6) 0.42964(19) 0.0903(4) 0.0278(11) Uani 1 1 d . . .
C3 C -0.1029(6) 0.3843(2) 0.0308(4) 0.0303(11) Uani 1 1 d . . .
O1 O 0.0862(4) 0.42611(14) 0.1536(3) 0.0351(8) Uani 1 1 d . . .
O25 O 0.0050(4) 0.34275(14) 0.0484(3) 0.0375(9) Uani 1 1 d . . .
C26 C -0.0305(7) 0.2944(2) -0.0107(5) 0.0439(14) Uani 1 1 d . . .
H26A H 0.0693 0.2748 -0.0109 0.053 Uiso 1 1 calc R . .
H26B H -0.0748 0.3040 -0.0825 0.053 Uiso 1 1 calc R . .
C27 C -0.1448(8) 0.2586(2) 0.0289(5) 0.0550(17) Uani 1 1 d . . .
H27A H -0.1634 0.2270 -0.0145 0.083 Uiso 1 1 calc R . .
H27B H -0.2451 0.2773 0.0279 0.083 Uiso 1 1 calc R . .
H27C H -0.1007 0.2480 0.0993 0.083 Uiso 1 1 calc R . .
O51 O 0.3608(4) 0.35366(15) 0.3648(3) 0.0435(9) Uani 1 1 d . . .
N50 N 0.2802(5) 0.38078(19) 0.4175(4) 0.0402(11) Uani 1 1 d . . .
O52 O 0.1756(5) 0.4113(2) 0.3701(4) 0.0739(15) Uani 1 1 d . . .
O53 O 0.3080(6) 0.37824(16) 0.5103(3) 0.0539(11) Uani 1 1 d . . .
O41 O 0.0719(5) 0.3116(2) 0.2591(3) 0.0609(13) Uani 1 1 d . . .
N40 N 0.1474(7) 0.2677(2) 0.2641(4) 0.0582(15) Uani 1 1 d . . .
O42 O 0.2744(5) 0.26918(17) 0.2289(3) 0.0558(11) Uani 1 1 d . . .
O43 O 0.1029(6) 0.2276(2) 0.3013(4) 0.0880(18) Uani 1 1 d . . .
O62 O 0.3482(4) 0.30899(14) 0.0571(3) 0.0408(9) Uani 1 1 d . . .
N60 N 0.3506(5) 0.34700(18) -0.0079(4) 0.0401(12) Uani 1 1 d . . .
O61 O 0.3139(4) 0.39214(14) 0.0240(3) 0.0401(9) Uani 1 1 d . . .
O63 O 0.3824(5) 0.33949(18) -0.0902(3) 0.0571(12) Uani 1 1 d . . .

loop_
_atom_site_aniso_label
_atom_site_aniso_U_11
_atom_site_aniso_U_22
_atom_site_aniso_U_33
_atom_site_aniso_U_23
_atom_site_aniso_U_13
_atom_site_aniso_U_12
Yb1 0.02469(12) 0.02677(12) 0.04444(14) -0.00140(11) 0.00022(9) 0.00541(11)
CU1 0.0271(3) 0.0297(3) 0.0426(4) -0.0077(3) -0.0045(3) 0.0080(3)
C10 0.045(4) 0.073(5) 0.122(7) -0.063(5) -0.022(4) 0.028(4)
C11 0.038(4) 0.045(4) 0.068(4) -0.001(3) 0.004(3) 0.015(3)
C12 0.050(5) 0.075(5) 0.139(8) -0.058(5) -0.010(5) 0.013(4)
C13 0.124(8) 0.073(5) 0.074(5) -0.031(4) -0.033(5) 0.064(5)
C14 0.050(4) 0.037(3) 0.054(4) -0.005(3) 0.003(3) 0.004(3)
C15 0.069(5) 0.060(5) 0.124(7) -0.055(5) -0.054(5) 0.052(4)
N16 0.035(3) 0.029(2) 0.050(3) -0.007(2) -0.013(2) 0.011(2)
C17 0.049(4) 0.029(3) 0.049(4) -0.008(3) -0.016(3) 0.004(3)
C18 0.028(3) 0.031(3) 0.045(3) 0.005(2) 0.001(2) 0.001(2)
C19 0.028(3) 0.036(3) 0.046(3) -0.002(3) -0.002(2) -0.005(2)
C20 0.023(3) 0.037(3) 0.054(4) 0.003(3) 0.001(2) -0.008(2)
C21 0.018(3) 0.038(3) 0.050(3) 0.013(3) 0.008(2) 0.004(2)
C22 0.020(3) 0.029(3) 0.037(3) 0.003(2) 0.006(2) 0.000(2)
C23 0.022(3) 0.032(3) 0.039(3) 0.003(2) 0.003(2) 0.001(2)
O24 0.0221(19) 0.0263(19) 0.051(2) -0.0084(16) -0.0065(16) 0.0056(15)
O28 0.0259(18) 0.0307(19) 0.041(2) -0.0042(16) 0.0018(15) 0.0065(16)
C29 0.029(3) 0.033(3) 0.050(3) -0.003(3) 0.008(3) 0.008(2)
C30 0.040(3) 0.044(4) 0.057(4) 0.011(3) 0.006(3) 0.006(3)
N9 0.030(2) 0.035(3) 0.052(3) -0.013(2) -0.004(2) 0.012(2)
C8 0.030(3) 0.028(3) 0.055(4) 0.001(3) 0.000(3) 0.011(2)
C7 0.024(3) 0.031(3) 0.037(3) 0.000(2) 0.007(2) 0.001(2)
C6 0.022(3) 0.037(3) 0.059(4) 0.003(3) 0.002(3) 0.005(2)
C5 0.025(3) 0.045(4) 0.049(4) 0.002(3) -0.011(2) 0.000(3)
C4 0.024(3) 0.037(3) 0.042(3) -0.003(2) 0.003(2) -0.005(2)
C2 0.019(3) 0.031(3) 0.033(3) 0.002(2) 0.003(2) 0.000(2)
C3 0.026(3) 0.028(3) 0.036(3) 0.001(2) 0.003(2) 0.002(2)
O1 0.0257(19) 0.034(2) 0.041(2) -0.0056(16) -0.0058(16) 0.0070(16)
O25 0.030(2) 0.0289(19) 0.049(2) -0.0066(16) -0.0039(17) 0.0014(16)
C26 0.040(3) 0.034(3) 0.055(4) -0.012(3) 0.002(3) 0.003(3)
C27 0.072(5) 0.033(3) 0.057(4) -0.007(3) 0.004(3) -0.015(3)
O51 0.035(2) 0.049(2) 0.048(2) -0.0081(19) 0.0112(18) 0.0041(19)
N50 0.029(3) 0.044(3) 0.045(3) 0.003(2) 0.003(2) -0.002(2)
O52 0.043(3) 0.099(4) 0.086(3) 0.045(3) 0.027(2) 0.035(3)
O53 0.078(3) 0.044(2) 0.039(3) -0.0076(19) 0.007(2) -0.006(2)
O41 0.026(2) 0.085(4) 0.069(3) 0.017(3) 0.000(2) -0.006(2)
N40 0.050(4) 0.069(4) 0.050(3) 0.008(3) -0.005(3) -0.021(3)
O42 0.056(3) 0.046(3) 0.070(3) -0.001(2) 0.024(2) -0.011(2)
O43 0.086(4) 0.090(4) 0.081(4) 0.044(3) -0.001(3) -0.041(3)
O62 0.037(2) 0.028(2) 0.056(2) -0.0034(18) 0.0029(19) 0.0040(17)
N60 0.020(2) 0.042(3) 0.056(3) -0.010(2) 0.001(2) -0.004(2)
O61 0.038(2) 0.034(2) 0.048(2) 0.0033(18) 0.0055(18) 0.0028(18)
O63 0.054(3) 0.074(3) 0.047(3) -0.018(2) 0.019(2) -0.011(2)

loop_
_atom_type_symbol
_atom_type_description
_atom_type_scat_dispersion_real
_atom_type_scat_dispersion_imag
_atom_type_scat_source
C C 0.0033 0.0016 'International Tables Vol C Tables 4.2.6.8 and 6.1.1.4'
H H 0.0000 0.0000 'International Tables Vol C Tables 4.2.6.8 and 6.1.1.4'
N N 0.0061 0.0033 'International Tables Vol C Tables 4.2.6.8 and 6.1.1.4'
O O 0.0106 0.0060 'International Tables Vol C Tables 4.2.6.8 and 6.1.1.4'
Cu Cu 0.3201 1.2651 'International Tables Vol C Tables 4.2.6.8 and 6.1.1.4'
Yb Yb -0.3850 5.5486 'International Tables Vol C Tables 4.2.6.8 and 6.1.1.4'

loop_
_geom_angle_atom_site_label_1
_geom_angle_atom_site_label_2
_geom_angle_atom_site_label_3
_geom_angle
_geom_angle_site_symmetry_1
_geom_angle_site_symmetry_3
_geom_angle_publ_flag
O24 Yb1 O1 67.64(12) . . ?
O24 Yb1 O42 145.28(14) . . ?
O1 Yb1 O42 139.46(14) . . ?
O24 Yb1 O62 119.76(13) . . ?
O1 Yb1 O62 122.95(13) . . ?
O42 Yb1 O62 68.94(14) . . ?
O24 Yb1 O51 76.48(13) . . ?
O1 Yb1 O51 110.39(13) . . ?
O42 Yb1 O51 73.01(15) . . ?
O62 Yb1 O51 126.57(13) . . ?
O24 Yb1 O41 130.52(16) . . ?
O1 Yb1 O41 87.76(15) . . ?
O42 Yb1 O41 53.62(16) . . ?
O62 Yb1 O41 109.70(16) . . ?
O51 Yb1 O41 73.04(14) . . ?
O24 Yb1 O61 77.25(13) . . ?
O1 Yb1 O61 78.24(13) . . ?
O42 Yb1 O61 122.33(14) . . ?
O62 Yb1 O61 53.60(13) . . ?
O51 Yb1 O61 146.20(13) . . ?
O41 Yb1 O61 140.76(14) . . ?
O24 Yb1 O28 63.45(11) . . ?
O1 Yb1 O28 129.42(12) . . ?
O42 Yb1 O28 90.47(13) . . ?
O62 Yb1 O28 74.18(12) . . ?
O51 Yb1 O28 70.03(12) . . ?
O41 Yb1 O28 134.64(13) . . ?
O61 Yb1 O28 79.36(12) . . ?
O24 Yb1 O25 124.83(11) . . ?
O1 Yb1 O25 61.89(11) . . ?
O42 Yb1 O25 89.69(13) . . ?
O62 Yb1 O25 74.53(12) . . ?
O51 Yb1 O25 141.19(13) . . ?
O41 Yb1 O25 68.80(13) . . ?
O61 Yb1 O25 72.27(12) . . ?
O28 Yb1 O25 146.35(11) . . ?
O24 Yb1 N40 145.07(15) . . ?
O1 Yb1 N40 114.23(16) . . ?
O42 Yb1 N40 26.54(16) . . ?
O62 Yb1 N40 89.44(16) . . ?
O51 Yb1 N40 70.33(14) . . ?
O41 Yb1 N40 27.09(15) . . ?
O61 Yb1 N40 137.61(14) . . ?
O28 Yb1 N40 112.93(15) . . ?
O25 Yb1 N40 78.77(13) . . ?
O24 Yb1 N60 99.01(13) . . ?
O1 Yb1 N60 100.63(13) . . ?
O42 Yb1 N60 95.75(15) . . ?
O62 Yb1 N60 26.95(12) . . ?
O51 Yb1 N60 143.50(13) . . ?
O41 Yb1 N60 128.27(15) . . ?
O61 Yb1 N60 26.65(13) . . ?
O28 Yb1 N60 75.59(12) . . ?
O25 Yb1 N60 70.92(12) . . ?
N40 Yb1 N60 114.05(16) . . ?
O24 Yb1 O52 64.52(14) . . ?
O1 Yb1 O52 64.68(12) . . ?
O42 Yb1 O52 103.53(14) . . ?
O62 Yb1 O52 171.87(13) . . ?
O51 Yb1 O52 46.13(12) . . ?
O41 Yb1 O52 66.20(16) . . ?
O61 Yb1 O52 134.11(13) . . ?
O28 Yb1 O52 103.45(12) . . ?
O25 Yb1 O52 109.21(12) . . ?
N40 Yb1 O52 84.33(16) . . ?
N60 Yb1 O52 160.71(13) . . ?
O24 CU1 N9 170.67(18) . . ?
O24 CU1 N16 96.35(17) . . ?
N9 CU1 N16 86.90(18) . . ?
O24 CU1 O1 82.55(14) . . ?
N9 CU1 O1 95.23(17) . . ?
N16 CU1 O1 173.27(18) . . ?
O24 CU1 Yb1 42.28(10) . . ?
N9 CU1 Yb1 137.37(14) . . ?
N16 CU1 Yb1 134.23(13) . . ?
O1 CU1 Yb1 42.57(10) . . ?
C15 C10 N9 112.1(6) . . ?
C15 C10 C11 116.5(6) . . ?
N9 C10 C11 119.1(6) . . ?
C12 C11 C10 113.5(6) . . ?
C13 C12 C11 115.8(7) . . ?
C12 C13 C14 118.6(6) . . ?
C15 C14 C13 111.1(6) . . ?
C10 C15 N16 111.7(5) . . ?
C10 C15 C14 118.8(6) . . ?
N16 C15 C14 120.0(6) . . ?
C17 N16 C15 124.8(5) . . ?
C17 N16 CU1 124.6(4) . . ?
C15 N16 CU1 110.3(4) . . ?
N16 C17 C18 125.7(5) . . ?
C23 C18 C19 117.8(5) . . ?
C23 C18 C17 123.8(5) . . ?
C19 C18 C17 118.3(5) . . ?
C20 C19 C18 120.5(5) . . ?
C19 C20 C21 121.7(5) . . ?
C22 C21 C20 119.0(5) . . ?
C21 C22 O28 126.8(4) . . ?
C21 C22 C23 120.4(5) . . ?
O28 C22 C23 112.8(4) . . ?
O24 C23 C22 115.7(4) . . ?
O24 C23 C18 123.9(4) . . ?
C22 C23 C18 120.4(4) . . ?
C23 O24 CU1 125.5(3) . . ?
C23 O24 Yb1 125.6(3) . . ?
CU1 O24 Yb1 103.28(15) . . ?
C22 O28 C29 116.9(4) . . ?
C22 O28 Yb1 115.6(3) . . ?
C29 O28 Yb1 124.0(3) . . ?
O28 C29 C30 112.4(4) . . ?
C8 N9 C10 123.1(5) . . ?
C8 N9 CU1 124.8(4) . . ?
C10 N9 CU1 111.4(3) . . ?
N9 C8 C7 125.6(5) . . ?
C6 C7 C2 119.0(5) . . ?
C6 C7 C8 117.5(5) . . ?
C2 C7 C8 123.5(4) . . ?
C5 C6 C7 121.2(5) . . ?
C6 C5 C4 120.6(5) . . ?
C3 C4 C5 119.3(5) . . ?
O1 C2 C7 124.2(4) . . ?
O1 C2 C3 117.2(4) . . ?
C7 C2 C3 118.6(4) . . ?
C4 C3 O25 126.4(5) . . ?
C4 C3 C2 121.2(5) . . ?
O25 C3 C2 112.4(4) . . ?
C2 O1 CU1 124.8(3) . . ?
C2 O1 Yb1 132.2(3) . . ?
CU1 O1 Yb1 102.48(14) . . ?
C3 O25 C26 118.3(4) . . ?
C3 O25 Yb1 116.4(3) . . ?
C26 O25 Yb1 125.4(3) . . ?
O25 C26 C27 113.9(5) . . ?
N50 O51 Yb1 112.8(3) . . ?
O53 N50 O52 122.0(5) . . ?
O53 N50 O51 120.2(5) . . ?
O52 N50 O51 117.7(5) . . ?
O53 N50 Yb1 164.5(4) . . ?
O52 N50 Yb1 73.2(3) . . ?
O51 N50 Yb1 44.9(2) . . ?
N50 O52 Yb1 82.9(3) . . ?
N40 O41 Yb1 94.7(3) . . ?
O43 N40 O42 122.0(7) . . ?
O43 N40 O41 123.3(6) . . ?
O42 N40 O41 114.7(5) . . ?
O43 N40 Yb1 176.8(4) . . ?
O42 N40 Yb1 56.5(3) . . ?
O41 N40 Yb1 58.2(3) . . ?
N40 O42 Yb1 96.9(4) . . ?
N60 O62 Yb1 97.2(3) . . ?
O63 N60 O61 124.0(5) . . ?
O63 N60 O62 121.9(5) . . ?
O61 N60 O62 114.1(5) . . ?
O63 N60 Yb1 177.0(4) . . ?
O61 N60 Yb1 58.3(3) . . ?
O62 N60 Yb1 55.8(3) . . ?
N60 O61 Yb1 95.1(3) . . ?

loop_
_geom_bond_atom_site_label_1
_geom_bond_atom_site_label_2
_geom_bond_distance
_geom_bond_site_symmetry_2
_geom_bond_publ_flag
Yb1 O24 2.253(3) . ?
Yb1 O1 2.259(3) . ?
Yb1 O42 2.355(4) . ?
Yb1 O62 2.361(4) . ?
Yb1 O51 2.363(4) . ?
Yb1 O41 2.391(4) . ?
Yb1 O61 2.417(4) . ?
Yb1 O28 2.535(3) . ?
Yb1 O25 2.661(3) . ?
Yb1 N40 2.803(6) . ?
Yb1 N60 2.830(5) . ?
Yb1 O52 2.975(5) . ?
CU1 O24 1.895(3) . ?
CU1 N9 1.907(4) . ?
CU1 N16 1.910(4) . ?
CU1 O1 1.913(3) . ?
C10 C15 1.433(9) . ?
C10 N9 1.470(7) . ?
C10 C11 1.489(8) . ?
C11 C12 1.484(9) . ?
C12 C13 1.427(10) . ?
C13 C14 1.524(9) . ?
C14 C15 1.470(8) . ?
C15 N16 1.469(7) . ?
N16 C17 1.297(7) . ?
C17 C18 1.454(7) . ?
C18 C23 1.409(7) . ?
C18 C19 1.410(7) . ?
C19 C20 1.368(7) . ?
C20 C21 1.389(8) . ?
C21 C22 1.380(7) . ?
C22 O28 1.394(6) . ?
C22 C23 1.405(7) . ?
C23 O24 1.345(6) . ?
O28 C29 1.459(6) . ?
C29 C30 1.505(7) . ?
N9 C8 1.274(6) . ?
C8 C7 1.455(7) . ?
C7 C6 1.401(7) . ?
C7 C2 1.410(7) . ?
C6 C5 1.365(8) . ?
C5 C4 1.403(7) . ?
C4 C3 1.373(7) . ?
C2 O1 1.320(5) . ?
C2 C3 1.417(7) . ?
C3 O25 1.393(6) . ?
O25 C26 1.454(6) . ?
C26 C27 1.497(8) . ?
O51 N50 1.268(6) . ?
N50 O53 1.215(6) . ?
N50 O52 1.262(6) . ?
O41 N40 1.281(7) . ?
N40 O43 1.218(6) . ?
N40 O42 1.262(7) . ?
O62 N60 1.293(6) . ?
N60 O63 1.188(6) . ?
N60 O61 1.275(6) . ?

loop_
_geom_torsion_atom_site_label_1
_geom_torsion_atom_site_label_2
_geom_torsion_atom_site_label_3
_geom_torsion_atom_site_label_4
_geom_torsion
_geom_torsion_site_symmetry_1
_geom_torsion_site_symmetry_2
_geom_torsion_site_symmetry_3
_geom_torsion_site_symmetry_4
_geom_torsion_publ_flag
O1 Yb1 CU1 O24 -155.8(2) . . . . ?
O42 Yb1 CU1 O24 109.0(3) . . . . ?
O62 Yb1 CU1 O24 -74.0(2) . . . . ?
O51 Yb1 CU1 O24 70.61(19) . . . . ?
O41 Yb1 CU1 O24 142.03(19) . . . . ?
O61 Yb1 CU1 O24 -76.97(18) . . . . ?
O28 Yb1 CU1 O24 1.28(18) . . . . ?
O25 Yb1 CU1 O24 -148.22(18) . . . . ?
N40 Yb1 CU1 O24 131.0(2) . . . . ?
N60 Yb1 CU1 O24 -76.20(19) . . . . ?
O52 Yb1 CU1 O24 102.2(2) . . . . ?
O24 Yb1 CU1 N9 166.2(3) . . . . ?
O1 Yb1 CU1 N9 10.4(3) . . . . ?
O42 Yb1 CU1 N9 -84.9(3) . . . . ?
O62 Yb1 CU1 N9 92.2(3) . . . . ?
O51 Yb1 CU1 N9 -123.2(2) . . . . ?
O41 Yb1 CU1 N9 -51.8(2) . . . . ?
O61 Yb1 CU1 N9 89.2(2) . . . . ?
O28 Yb1 CU1 N9 167.4(2) . . . . ?
O25 Yb1 CU1 N9 18.0(2) . . . . ?
N40 Yb1 CU1 N9 -62.8(3) . . . . ?
N60 Yb1 CU1 N9 90.0(2) . . . . ?
O52 Yb1 CU1 N9 -91.6(2) . . . . ?
O24 Yb1 CU1 N16 -32.7(3) . . . . ?
O1 Yb1 CU1 N16 171.5(3) . . . . ?
O42 Yb1 CU1 N16 76.3(3) . . . . ?
O62 Yb1 CU1 N16 -106.7(3) . . . . ?
O51 Yb1 CU1 N16 37.9(2) . . . . ?
O41 Yb1 CU1 N16 109.3(2) . . . . ?
O61 Yb1 CU1 N16 -109.7(2) . . . . ?
O28 Yb1 CU1 N16 -31.4(2) . . . . ?
O25 Yb1 CU1 N16 179.1(2) . . . . ?
N40 Yb1 CU1 N16 98.3(3) . . . . ?
N60 Yb1 CU1 N16 -108.9(2) . . . . ?
O52 Yb1 CU1 N16 69.5(3) . . . . ?
O24 Yb1 CU1 O1 155.8(2) . . . . ?
O42 Yb1 CU1 O1 -95.2(3) . . . . ?
O62 Yb1 CU1 O1 81.8(2) . . . . ?
O51 Yb1 CU1 O1 -133.60(18) . . . . ?
O41 Yb1 CU1 O1 -62.18(19) . . . . ?
O61 Yb1 CU1 O1 78.82(18) . . . . ?
O28 Yb1 CU1 O1 157.07(18) . . . . ?
O25 Yb1 CU1 O1 7.58(18) . . . . ?
N40 Yb1 CU1 O1 -73.2(2) . . . . ?
N60 Yb1 CU1 O1 79.60(18) . . . . ?
O52 Yb1 CU1 O1 -102.0(2) . . . . ?
C15 C10 C11 C12 40.5(12) . . . . ?
N9 C10 C11 C12 179.9(8) . . . . ?
C10 C11 C12 C13 -40.5(12) . . . . ?
C11 C12 C13 C14 41.1(13) . . . . ?
C12 C13 C14 C15 -38.3(12) . . . . ?
N9 C10 C15 N16 29.8(12) . . . . ?
C11 C10 C15 N16 171.9(7) . . . . ?
N9 C10 C15 C14 176.4(8) . . . . ?
C11 C10 C15 C14 -41.5(13) . . . . ?
C13 C14 C15 C10 38.1(12) . . . . ?
C13 C14 C15 N16 -178.1(8) . . . . ?
C10 C15 N16 C17 157.3(7) . . . . ?
C14 C15 N16 C17 11.2(12) . . . . ?
C10 C15 N16 CU1 -27.5(10) . . . . ?
C14 C15 N16 CU1 -173.7(7) . . . . ?
O24 CU1 N16 C17 0.2(5) . . . . ?
N9 CU1 N16 C17 -171.0(5) . . . . ?
O1 CU1 N16 C17 80.4(17) . . . . ?
Yb1 CU1 N16 C17 21.7(6) . . . . ?
O24 CU1 N16 C15 -174.9(5) . . . . ?
N9 CU1 N16 C15 13.8(5) . . . . ?
O1 CU1 N16 C15 -94.8(15) . . . . ?
Yb1 CU1 N16 C15 -153.5(5) . . . . ?
C15 N16 C17 C18 173.4(7) . . . . ?
CU1 N16 C17 C18 -1.1(9) . . . . ?
N16 C17 C18 C23 -0.7(9) . . . . ?
N16 C17 C18 C19 -177.9(6) . . . . ?
C23 C18 C19 C20 1.2(8) . . . . ?
C17 C18 C19 C20 178.6(5) . . . . ?
C18 C19 C20 C21 -3.1(8) . . . . ?
C19 C20 C21 C22 1.2(8) . . . . ?
C20 C21 C22 O28 -178.3(5) . . . . ?
C20 C21 C22 C23 2.4(7) . . . . ?
C21 C22 C23 O24 176.9(5) . . . . ?
O28 C22 C23 O24 -2.5(6) . . . . ?
C21 C22 C23 C18 -4.1(7) . . . . ?
O28 C22 C23 C18 176.4(5) . . . . ?
C19 C18 C23 O24 -178.8(5) . . . . ?
C17 C18 C23 O24 3.9(8) . . . . ?
C19 C18 C23 C22 2.3(8) . . . . ?
C17 C18 C23 C22 -174.9(5) . . . . ?
C22 C23 O24 CU1 174.0(3) . . . . ?
C18 C23 O24 CU1 -4.9(7) . . . . ?
C22 C23 O24 Yb1 25.1(6) . . . . ?
C18 C23 O24 Yb1 -153.8(4) . . . . ?
N9 CU1 O24 C23 112.6(11) . . . . ?
N16 CU1 O24 C23 2.6(4) . . . . ?
O1 CU1 O24 C23 -170.7(4) . . . . ?
Yb1 CU1 O24 C23 -154.4(5) . . . . ?
N9 CU1 O24 Yb1 -93.0(11) . . . . ?
N16 CU1 O24 Yb1 157.07(19) . . . . ?
O1 CU1 O24 Yb1 -16.24(15) . . . . ?
O1 Yb1 O24 C23 169.1(4) . . . . ?
O42 Yb1 O24 C23 21.0(5) . . . . ?
O62 Yb1 O24 C23 -74.7(4) . . . . ?
O51 Yb1 O24 C23 50.0(4) . . . . ?
O41 Yb1 O24 C23 103.1(4) . . . . ?
O61 Yb1 O24 C23 -108.5(4) . . . . ?
O28 Yb1 O24 C23 -24.2(4) . . . . ?
O25 Yb1 O24 C23 -166.0(4) . . . . ?
N40 Yb1 O24 C23 68.4(5) . . . . ?
N60 Yb1 O24 C23 -93.0(4) . . . . ?
O52 Yb1 O24 C23 97.5(4) . . . . ?
O1 Yb1 O24 CU1 14.71(14) . . . . ?
O42 Yb1 O24 CU1 -133.4(2) . . . . ?
O62 Yb1 O24 CU1 130.96(15) . . . . ?
O51 Yb1 O24 CU1 -104.40(17) . . . . ?
O41 Yb1 O24 CU1 -51.3(2) . . . . ?
O61 Yb1 O24 CU1 97.08(16) . . . . ?
O28 Yb1 O24 CU1 -178.6(2) . . . . ?
O25 Yb1 O24 CU1 39.6(2) . . . . ?
N40 Yb1 O24 CU1 -86.0(3) . . . . ?
N60 Yb1 O24 CU1 112.57(16) . . . . ?
O52 Yb1 O24 CU1 -56.85(15) . . . . ?
C21 C22 O28 C29 4.7(7) . . . . ?
C23 C22 O28 C29 -175.9(4) . . . . ?
C21 C22 O28 Yb1 164.3(4) . . . . ?
C23 C22 O28 Yb1 -16.3(5) . . . . ?
O24 Yb1 O28 C22 20.2(3) . . . . ?
O1 Yb1 O28 C22 36.2(4) . . . . ?
O42 Yb1 O28 C22 -136.0(3) . . . . ?
O62 Yb1 O28 C22 156.1(3) . . . . ?
O51 Yb1 O28 C22 -64.3(3) . . . . ?
O41 Yb1 O28 C22 -101.6(4) . . . . ?
O61 Yb1 O28 C22 101.2(3) . . . . ?
O25 Yb1 O28 C22 133.9(3) . . . . ?
N40 Yb1 O28 C22 -121.4(3) . . . . ?
N60 Yb1 O28 C22 128.2(3) . . . . ?
O52 Yb1 O28 C22 -31.9(3) . . . . ?
O24 Yb1 O28 C29 178.2(4) . . . . ?
O1 Yb1 O28 C29 -165.8(3) . . . . ?
O42 Yb1 O28 C29 22.0(4) . . . . ?
O62 Yb1 O28 C29 -45.9(3) . . . . ?
O51 Yb1 O28 C29 93.7(4) . . . . ?
O41 Yb1 O28 C29 56.4(4) . . . . ?
O61 Yb1 O28 C29 -100.8(4) . . . . ?
O25 Yb1 O28 C29 -68.1(4) . . . . ?
N40 Yb1 O28 C29 36.6(4) . . . . ?
N60 Yb1 O28 C29 -73.8(3) . . . . ?
O52 Yb1 O28 C29 126.1(3) . . . . ?
C22 O28 C29 C30 75.6(6) . . . . ?
Yb1 O28 C29 C30 -82.1(5) . . . . ?
C15 C10 N9 C8 171.1(7) . . . . ?
C11 C10 N9 C8 30.1(11) . . . . ?
C15 C10 N9 CU1 -18.3(10) . . . . ?
C11 C10 N9 CU1 -159.3(6) . . . . ?
O24 CU1 N9 C8 61.9(13) . . . . ?
N16 CU1 N9 C8 172.6(5) . . . . ?
O1 CU1 N9 C8 -13.8(5) . . . . ?
Yb1 CU1 N9 C8 -20.8(6) . . . . ?
O24 CU1 N9 C10 -108.6(11) . . . . ?
N16 CU1 N9 C10 2.1(5) . . . . ?
O1 CU1 N9 C10 175.7(5) . . . . ?
Yb1 CU1 N9 C10 168.7(5) . . . . ?
C10 N9 C8 C7 177.2(7) . . . . ?
CU1 N9 C8 C7 7.9(8) . . . . ?
N9 C8 C7 C6 -177.9(6) . . . . ?
N9 C8 C7 C2 2.2(9) . . . . ?
C2 C7 C6 C5 2.5(8) . . . . ?
C8 C7 C6 C5 -177.4(5) . . . . ?
C7 C6 C5 C4 -1.8(9) . . . . ?
C6 C5 C4 C3 0.0(8) . . . . ?
C6 C7 C2 O1 179.0(5) . . . . ?
C8 C7 C2 O1 -1.1(8) . . . . ?
C6 C7 C2 C3 -1.4(7) . . . . ?
C8 C7 C2 C3 178.5(5) . . . . ?
C5 C4 C3 O25 -178.3(5) . . . . ?
C5 C4 C3 C2 1.1(8) . . . . ?
O1 C2 C3 C4 179.2(5) . . . . ?
C7 C2 C3 C4 -0.4(8) . . . . ?
O1 C2 C3 O25 -1.3(6) . . . . ?
C7 C2 C3 O25 179.1(4) . . . . ?
C7 C2 O1 CU1 -9.9(7) . . . . ?
C3 C2 O1 CU1 170.5(3) . . . . ?
C7 C2 O1 Yb1 -179.6(3) . . . . ?
C3 C2 O1 Yb1 0.8(7) . . . . ?
O24 CU1 O1 C2 -156.1(4) . . . . ?
N9 CU1 O1 C2 14.8(4) . . . . ?
N16 CU1 O1 C2 123.0(14) . . . . ?
Yb1 CU1 O1 C2 -172.2(5) . . . . ?
O24 CU1 O1 Yb1 16.15(16) . . . . ?
N9 CU1 O1 Yb1 -172.97(18) . . . . ?
N16 CU1 O1 Yb1 -64.8(15) . . . . ?
O24 Yb1 O1 C2 156.8(5) . . . . ?
O42 Yb1 O1 C2 -50.7(5) . . . . ?
O62 Yb1 O1 C2 44.9(5) . . . . ?
O51 Yb1 O1 C2 -138.2(4) . . . . ?
O41 Yb1 O1 C2 -67.2(4) . . . . ?
O61 Yb1 O1 C2 75.9(4) . . . . ?
O28 Yb1 O1 C2 141.4(4) . . . . ?
O25 Yb1 O1 C2 -0.1(4) . . . . ?
N40 Yb1 O1 C2 -61.3(4) . . . . ?
N60 Yb1 O1 C2 61.4(4) . . . . ?
O52 Yb1 O1 C2 -131.8(5) . . . . ?
O24 Yb1 O1 CU1 -14.52(14) . . . . ?
O42 Yb1 O1 CU1 137.91(19) . . . . ?
O62 Yb1 O1 CU1 -126.42(15) . . . . ?
O51 Yb1 O1 CU1 50.48(18) . . . . ?
O41 Yb1 O1 CU1 121.46(18) . . . . ?
O61 Yb1 O1 CU1 -95.43(16) . . . . ?
O28 Yb1 O1 CU1 -30.0(2) . . . . ?
O25 Yb1 O1 CU1 -171.5(2) . . . . ?
N40 Yb1 O1 CU1 127.39(17) . . . . ?
N60 Yb1 O1 CU1 -109.98(15) . . . . ?
O52 Yb1 O1 CU1 56.82(16) . . . . ?
C4 C3 O25 C26 1.8(7) . . . . ?
C2 C3 O25 C26 -177.6(4) . . . . ?
C4 C3 O25 Yb1 -179.4(4) . . . . ?
C2 C3 O25 Yb1 1.2(5) . . . . ?
O24 Yb1 O25 C3 -26.8(4) . . . . ?
O1 Yb1 O25 C3 -0.6(3) . . . . ?
O42 Yb1 O25 C3 149.2(3) . . . . ?
O62 Yb1 O25 C3 -142.6(3) . . . . ?
O51 Yb1 O25 C3 87.4(4) . . . . ?
O41 Yb1 O25 C3 98.6(4) . . . . ?
O61 Yb1 O25 C3 -86.5(3) . . . . ?
O28 Yb1 O25 C3 -120.4(3) . . . . ?
N40 Yb1 O25 C3 124.8(4) . . . . ?
N60 Yb1 O25 C3 -114.6(3) . . . . ?
O52 Yb1 O25 C3 45.0(3) . . . . ?
O24 Yb1 O25 C26 151.9(4) . . . . ?
O1 Yb1 O25 C26 178.1(4) . . . . ?
O42 Yb1 O25 C26 -32.1(4) . . . . ?
O62 Yb1 O25 C26 36.1(4) . . . . ?
O51 Yb1 O25 C26 -93.9(4) . . . . ?
O41 Yb1 O25 C26 -82.7(4) . . . . ?
O61 Yb1 O25 C26 92.2(4) . . . . ?
O28 Yb1 O25 C26 58.3(5) . . . . ?
N40 Yb1 O25 C26 -56.4(4) . . . . ?
N60 Yb1 O25 C26 64.1(4) . . . . ?
O52 Yb1 O25 C26 -136.3(4) . . . . ?
C3 O25 C26 C27 -80.3(6) . . . . ?
Yb1 O25 C26 C27 101.0(5) . . . . ?
O24 Yb1 O51 N50 71.6(3) . . . . ?
O1 Yb1 O51 N50 12.1(4) . . . . ?
O42 Yb1 O51 N50 -125.1(4) . . . . ?
O62 Yb1 O51 N50 -171.1(3) . . . . ?
O41 Yb1 O51 N50 -68.9(4) . . . . ?
O61 Yb1 O51 N50 111.6(4) . . . . ?
O28 Yb1 O51 N50 138.0(4) . . . . ?
O25 Yb1 O51 N50 -58.0(4) . . . . ?
N40 Yb1 O51 N50 -97.3(4) . . . . ?
N60 Yb1 O51 N50 158.5(3) . . . . ?
O52 Yb1 O51 N50 4.1(3) . . . . ?
Yb1 O51 N50 O53 174.3(4) . . . . ?
Yb1 O51 N50 O52 -8.0(6) . . . . ?
O24 Yb1 N50 O53 -120.5(14) . . . . ?
O1 Yb1 N50 O53 172.8(14) . . . . ?
O42 Yb1 N50 O53 33.0(14) . . . . ?
O62 Yb1 N50 O53 -4.9(15) . . . . ?
O51 Yb1 N50 O53 -18.6(13) . . . . ?
O41 Yb1 N50 O53 84.6(14) . . . . ?
O61 Yb1 N50 O53 -122.2(14) . . . . ?
O28 Yb1 N50 O53 -57.6(14) . . . . ?
O25 Yb1 N50 O53 120.0(14) . . . . ?
N40 Yb1 N50 O53 57.1(14) . . . . ?
N60 Yb1 N50 O53 -64.9(16) . . . . ?
O52 Yb1 N50 O53 168.8(16) . . . . ?
O24 Yb1 N50 O52 70.7(3) . . . . ?
O1 Yb1 N50 O52 4.0(3) . . . . ?
O42 Yb1 N50 O52 -135.8(3) . . . . ?
O62 Yb1 N50 O52 -173.7(3) . . . . ?
O51 Yb1 N50 O52 172.6(6) . . . . ?
O41 Yb1 N50 O52 -84.2(3) . . . . ?
O61 Yb1 N50 O52 69.0(4) . . . . ?
O28 Yb1 N50 O52 133.6(3) . . . . ?
O25 Yb1 N50 O52 -48.8(4) . . . . ?
N40 Yb1 N50 O52 -111.7(4) . . . . ?
N60 Yb1 N50 O52 126.3(5) . . . . ?
O24 Yb1 N50 O51 -101.9(4) . . . . ?
O1 Yb1 N50 O51 -168.7(4) . . . . ?
O42 Yb1 N50 O51 51.6(4) . . . . ?
O62 Yb1 N50 O51 13.7(5) . . . . ?
O41 Yb1 N50 O51 103.2(4) . . . . ?
O61 Yb1 N50 O51 -103.7(4) . . . . ?
O28 Yb1 N50 O51 -39.1(3) . . . . ?
O25 Yb1 N50 O51 138.6(3) . . . . ?
N40 Yb1 N50 O51 75.7(4) . . . . ?
N60 Yb1 N50 O51 -46.3(6) . . . . ?
O52 Yb1 N50 O51 -172.6(6) . . . . ?
O53 N50 O52 Yb1 -176.5(5) . . . . ?
O51 N50 O52 Yb1 5.9(4) . . . . ?
O24 Yb1 O52 N50 -99.5(3) . . . . ?
O1 Yb1 O52 N50 -175.6(4) . . . . ?
O42 Yb1 O52 N50 45.7(3) . . . . ?
O62 Yb1 O52 N50 24.0(11) . . . . ?
O51 Yb1 O52 N50 -3.9(3) . . . . ?
O41 Yb1 O52 N50 85.1(3) . . . . ?
O61 Yb1 O52 N50 -136.2(3) . . . . ?
O28 Yb1 O52 N50 -48.1(3) . . . . ?
O25 Yb1 O52 N50 140.2(3) . . . . ?
N40 Yb1 O52 N50 64.2(3) . . . . ?
N60 Yb1 O52 N50 -132.8(4) . . . . ?
O24 Yb1 O41 N40 -134.2(3) . . . . ?
O1 Yb1 O41 N40 168.1(3) . . . . ?
O42 Yb1 O41 N40 1.3(3) . . . . ?
O62 Yb1 O41 N40 43.7(4) . . . . ?
O51 Yb1 O41 N40 -79.8(3) . . . . ?
O61 Yb1 O41 N40 99.8(3) . . . . ?
O28 Yb1 O41 N40 -43.2(4) . . . . ?
O25 Yb1 O41 N40 107.4(4) . . . . ?
N60 Yb1 O41 N40 66.3(4) . . . . ?
O52 Yb1 O41 N40 -128.7(4) . . . . ?
Yb1 O41 N40 O43 176.7(5) . . . . ?
Yb1 O41 N40 O42 -2.1(5) . . . . ?
O24 Yb1 N40 O43 -47(10) . . . . ?
O1 Yb1 N40 O43 -133(10) . . . . ?
O42 Yb1 N40 O43 63(10) . . . . ?
O62 Yb1 N40 O43 101(10) . . . . ?
O51 Yb1 N40 O43 -28(10) . . . . ?
O41 Yb1 N40 O43 -119(10) . . . . ?
O61 Yb1 N40 O43 128(10) . . . . ?
O28 Yb1 N40 O43 29(10) . . . . ?
O25 Yb1 N40 O43 176(10) . . . . ?
N60 Yb1 N40 O43 112(10) . . . . ?
O52 Yb1 N40 O43 -74(10) . . . . ?
O24 Yb1 N40 O42 -110.2(4) . . . . ?
O1 Yb1 N40 O42 164.6(3) . . . . ?
O62 Yb1 N40 O42 38.3(3) . . . . ?
O51 Yb1 N40 O42 -91.2(3) . . . . ?
O41 Yb1 N40 O42 177.7(6) . . . . ?
O61 Yb1 N40 O42 65.3(4) . . . . ?
O28 Yb1 N40 O42 -34.2(4) . . . . ?
O25 Yb1 N40 O42 112.6(3) . . . . ?
N60 Yb1 N40 O42 49.6(4) . . . . ?
O52 Yb1 N40 O42 -136.5(3) . . . . ?
O24 Yb1 N40 O41 72.1(4) . . . . ?
O1 Yb1 N40 O41 -13.1(4) . . . . ?
O42 Yb1 N40 O41 -177.7(6) . . . . ?
O62 Yb1 N40 O41 -139.4(3) . . . . ?
O51 Yb1 N40 O41 91.1(3) . . . . ?
O61 Yb1 N40 O41 -112.4(4) . . . . ?
O28 Yb1 N40 O41 148.1(3) . . . . ?
O25 Yb1 N40 O41 -65.1(3) . . . . ?
N60 Yb1 N40 O41 -128.1(3) . . . . ?
O52 Yb1 N40 O41 45.8(3) . . . . ?
O43 N40 O42 Yb1 -176.7(5) . . . . ?
O41 N40 O42 Yb1 2.2(5) . . . . ?
O24 Yb1 O42 N40 109.4(4) . . . . ?
O1 Yb1 O42 N40 -21.9(4) . . . . ?
O62 Yb1 O42 N40 -138.4(4) . . . . ?
O51 Yb1 O42 N40 79.9(3) . . . . ?
O41 Yb1 O42 N40 -1.3(3) . . . . ?
O61 Yb1 O42 N40 -133.5(3) . . . . ?
O28 Yb1 O42 N40 148.8(3) . . . . ?
O25 Yb1 O42 N40 -64.9(3) . . . . ?
N60 Yb1 O42 N40 -135.7(3) . . . . ?
O52 Yb1 O42 N40 44.8(4) . . . . ?
O24 Yb1 O62 N60 -43.4(3) . . . . ?
O1 Yb1 O62 N60 37.9(3) . . . . ?
O42 Yb1 O62 N60 174.0(3) . . . . ?
O51 Yb1 O62 N60 -138.5(3) . . . . ?
O41 Yb1 O62 N60 138.4(3) . . . . ?
O61 Yb1 O62 N60 -0.9(2) . . . . ?
O28 Yb1 O62 N60 -89.2(3) . . . . ?
O25 Yb1 O62 N60 78.2(3) . . . . ?
N40 Yb1 O62 N60 156.7(3) . . . . ?
O52 Yb1 O62 N60 -163.3(8) . . . . ?
Yb1 O62 N60 O63 -177.5(4) . . . . ?
Yb1 O62 N60 O61 1.5(4) . . . . ?
O24 Yb1 N60 O63 -174(8) . . . . ?
O1 Yb1 N60 O63 -105(8) . . . . ?
O42 Yb1 N60 O63 37(8) . . . . ?
O62 Yb1 N60 O63 43(8) . . . . ?
O51 Yb1 N60 O63 107(8) . . . . ?
O41 Yb1 N60 O63 -10(8) . . . . ?
O61 Yb1 N60 O63 -139(8) . . . . ?
O28 Yb1 N60 O63 127(8) . . . . ?
O25 Yb1 N60 O63 -50(8) . . . . ?
N40 Yb1 N60 O63 17(8) . . . . ?
O52 Yb1 N60 O63 -144(8) . . . . ?
O24 Yb1 N60 O61 -35.5(3) . . . . ?
O1 Yb1 N60 O61 33.3(3) . . . . ?
O42 Yb1 N60 O61 176.0(3) . . . . ?
O62 Yb1 N60 O61 -178.3(4) . . . . ?
O51 Yb1 N60 O61 -114.9(3) . . . . ?
O41 Yb1 N60 O61 128.8(3) . . . . ?
O28 Yb1 N60 O61 -95.0(3) . . . . ?
O25 Yb1 N60 O61 88.3(3) . . . . ?
N40 Yb1 N60 O61 156.0(3) . . . . ?
O52 Yb1 N60 O61 -5.4(5) . . . . ?
O24 Yb1 N60 O62 142.8(3) . . . . ?
O1 Yb1 N60 O62 -148.4(3) . . . . ?
O42 Yb1 N60 O62 -5.6(3) . . . . ?
O51 Yb1 N60 O62 63.4(4) . . . . ?
O41 Yb1 N60 O62 -52.8(3) . . . . ?
O61 Yb1 N60 O62 178.3(4) . . . . ?
O28 Yb1 N60 O62 83.4(3) . . . . ?
O25 Yb1 N60 O62 -93.3(3) . . . . ?
N40 Yb1 N60 O62 -25.6(3) . . . . ?
O52 Yb1 N60 O62 172.9(3) . . . . ?
O63 N60 O61 Yb1 177.6(4) . . . . ?
O62 N60 O61 Yb1 -1.5(4) . . . . ?
O24 Yb1 O61 N60 144.0(3) . . . . ?
O1 Yb1 O61 N60 -146.6(3) . . . . ?
O42 Yb1 O61 N60 -4.7(3) . . . . ?
O62 Yb1 O61 N60 0.9(2) . . . . ?
O51 Yb1 O61 N60 104.2(3) . . . . ?
O41 Yb1 O61 N60 -75.1(3) . . . . ?
O28 Yb1 O61 N60 79.0(3) . . . . ?
O25 Yb1 O61 N60 -82.6(3) . . . . ?
N40 Yb1 O61 N60 -33.4(4) . . . . ?
O52 Yb1 O61 N60 177.5(2) . . . . ?
